data_4105939
loop_
_publ_author_name
'Philip Bunting'
'Malcolm H. Chisholm'
'Judith C. Gallucci'
'Benjamin J. Lear'

_publ_section_title
;
 Extent of M2\d to Ligand \p-Conjugation in Neutral and Mixed Valence
 States of Bis(4-isonicotinate)-bis(2,4,6-triisopropylbenzoate) Dimetal
 Complexes (MM), Where M = Mo or W, and Their Adducts with
 Tris(pentafluorophenyl)boron
;
_journal_name_full 'Journal of the American Chemical Society'
_journal_page_first 5873
_journal_page_last 5881
_journal_paper_doi 10.1021/ja109522b
_journal_volume 133
_journal_year 2011
_chemical_compound_source 'synthesis as described'
_chemical_formula_moiety 'C80 H54 B2 F30 N2 O8 W2, C6 H14,  2(C4 H8 O)'
_chemical_formula_sum 'C94 H84 B2 F30 N2 O10 W2'
_chemical_formula_weight 2360.95
_chemical_name_common 'Chisholm 1772'
_chemical_name_systematic
;
 ?
;
_space_group_IT_number 2
_symmetry_cell_setting triclinic
_symmetry_Int_Tables_number 2
_symmetry_space_group_name_Hall '-P 1'
_symmetry_space_group_name_H-M 'P -1'
_atom_sites_solution_hydrogens geom
_atom_sites_solution_primary heavy
_atom_sites_solution_secondary difmap
_audit_conform_dict_location ftp://ftp.iucr.org/pub/cif_core.dic
_audit_conform_dict_name cif_core.dic
_audit_conform_dict_version 2.4
_audit_creation_date 2010-07-01T16:55:02-00:00
_audit_creation_method 'WinGX routine CIF_UPDATE'
_cell_angle_alpha 115.978(1)
_cell_angle_beta 95.206(1)
_cell_angle_gamma 96.271(1)
_cell_formula_units_Z 1
_cell_length_a 10.4199(1)
_cell_length_b 15.8525(2)
_cell_length_c 16.8803(2)
_cell_measurement_reflns_used 8634
_cell_measurement_temperature 150(2)
_cell_measurement_theta_max 25.028
_cell_measurement_theta_min 2.037
_cell_measurement_wavelength 0.71073
_cell_volume 2461.44(5)
_computing_cell_refinement 'HKL Scalepack (Otwinowski & Minor 1997)'
_computing_data_collection 'Collect (Nonius BV, 1997-2000)'
_computing_data_reduction 'HKL Denzo and Scalepack (Otwinowski & Minor 1997)'
_computing_molecular_graphics 'Ortep-3 for Windows (Farrugia, 1997)'
_computing_publication_material 'WinGX publication routines (Farrugia, 1999)'
_computing_structure_refinement 'SHELXL-97 (Sheldrick, 2008)'
_computing_structure_solution 'SHELXS-97 (Sheldrick, 2008)'
_diffrn_ambient_temperature 150(2)
_diffrn_detector 'CCD plate'
_diffrn_detector_area_resol_mean 9
_diffrn_measured_fraction_theta_full 0.998
_diffrn_measured_fraction_theta_max 0.998
_diffrn_measurement_device '95mm CCD camera on \k-goniostat'
_diffrn_measurement_device_type 'Nonius KappaCCD'
_diffrn_measurement_method 'phi and omega scans''
_diffrn_orient_matrix_type 'by Nonius Collect from scalepack cell'
_diffrn_orient_matrix_UB_11 0.64366E-2
_diffrn_orient_matrix_UB_12 -0.691848E-1
_diffrn_orient_matrix_UB_13 -0.30428E-1
_diffrn_orient_matrix_UB_21 -0.179907E-1
_diffrn_orient_matrix_UB_22 -0.3147E-3
_diffrn_orient_matrix_UB_23 -0.593441E-1
_diffrn_orient_matrix_UB_31 0.958444E-1
_diffrn_orient_matrix_UB_32 0.166626E-1
_diffrn_orient_matrix_UB_33 0.14533E-2
_diffrn_radiation_monochromator graphite
_diffrn_radiation_probe x-ray
_diffrn_radiation_type MoK\a
_diffrn_radiation_wavelength 0.71073
_diffrn_reflns_av_R_equivalents 0.039
_diffrn_reflns_limit_h_max 12
_diffrn_reflns_limit_h_min -12
_diffrn_reflns_limit_k_max 18
_diffrn_reflns_limit_k_min -18
_diffrn_reflns_limit_l_max 20
_diffrn_reflns_limit_l_min -20
_diffrn_reflns_number 63546
_diffrn_reflns_theta_full 25.03
_diffrn_reflns_theta_max 25.03
_diffrn_reflns_theta_min 2.23
_diffrn_source 'Enraf Nonius FR590'
_exptl_absorpt_coefficient_mu 2.448
_exptl_absorpt_correction_T_max 0.822
_exptl_absorpt_correction_T_min 0.685
_exptl_absorpt_correction_type multi-scan
_exptl_absorpt_process_details 'HKL Scalepack (Otwinowski & Minor, 1997)'
_exptl_crystal_colour green
_exptl_crystal_density_diffrn 1.593
_exptl_crystal_description 'rectangular block'
_exptl_crystal_F_000 1170
_exptl_crystal_size_max 0.35
_exptl_crystal_size_mid 0.12
_exptl_crystal_size_min 0.08
_platon_squeeze_details
;
;
_refine_diff_density_max 1.009
_refine_diff_density_min -0.689
_refine_diff_density_rms 0.079
_refine_ls_extinction_method none
_refine_ls_goodness_of_fit_ref 1.077
_refine_ls_hydrogen_treatment constr
_refine_ls_matrix_type full
_refine_ls_number_parameters 638
_refine_ls_number_reflns 8679
_refine_ls_number_restraints 0
_refine_ls_restrained_S_all 1.077
_refine_ls_R_factor_all 0.0323
_refine_ls_R_factor_gt 0.0261
_refine_ls_shift/su_max 0.002
_refine_ls_shift/su_mean 0
_refine_ls_structure_factor_coef Fsqd
_refine_ls_weighting_details 'w=1/[\s^2^(Fo^2^)+(0.0326P)^2^+1.9570P] where P=(Fo^2^+2Fc^2^)/3'
_refine_ls_weighting_scheme calc
_refine_ls_wR_factor_gt 0.0639
_refine_ls_wR_factor_ref 0.0658
_reflns_number_gt 7757
_reflns_number_total 8679
_reflns_threshold_expression >2\s(I)
_cod_data_source_file ja109522b_si_002.cif
_cod_data_source_block crisholm1772
_cod_database_code 4105939

loop_
_space_group_symop_operation_xyz
'x, y, z'
'-x, -y, -z'

loop_
_atom_site_label
_atom_site_type_symbol
_atom_site_fract_x
_atom_site_fract_y
_atom_site_fract_z
_atom_site_U_iso_or_equiv
_atom_site_adp_type
_atom_site_occupancy
_atom_site_symmetry_multiplicity
_atom_site_calc_flag
_atom_site_refinement_flags
W W 0.087347(12) 0.055982(9) 0.021980(8) 0.02544(6) Uani 1 1 d .
O1 O 0.0636(2) 0.09999(15) 0.15352(14) 0.0255(5) Uani 1 1 d .
O2 O 0.1151(2) 0.01276(15) -0.10781(14) 0.0255(5) Uani 1 1 d .
O3 O -0.0272(2) 0.15172(15) 0.01396(14) 0.0257(5) Uani 1 1 d .
O4 O 0.2041(2) -0.03994(15) 0.02722(14) 0.0262(5) Uani 1 1 d .
O5 O 0.2994(3) 0.16766(19) 0.05553(19) 0.0532(7) Uani 1 1 d .
F1 F 0.04814(19) 0.36254(14) 0.65615(14) 0.0409(5) Uani 1 1 d .
F2 F 0.2129(2) 0.30265(16) 0.73999(16) 0.0549(6) Uani 1 1 d .
F3 F 0.1747(2) 0.11921(16) 0.71395(15) 0.0491(6) Uani 1 1 d .
F4 F -0.0334(2) -0.00544(14) 0.59608(14) 0.0389(5) Uani 1 1 d .
F5 F -0.20353(18) 0.05308(13) 0.51048(13) 0.0337(4) Uani 1 1 d .
F6 F -0.14480(18) 0.36386(14) 0.42106(13) 0.0342(4) Uani 1 1 d .
F7 F -0.1414(2) 0.54983(15) 0.49147(16) 0.0455(5) Uani 1 1 d .
F8 F -0.1818(2) 0.64938(14) 0.66302(18) 0.0595(7) Uani 1 1 d .
F9 F -0.2228(3) 0.55714(15) 0.76371(15) 0.0579(6) Uani 1 1 d .
F10 F -0.2225(2) 0.37075(14) 0.69589(13) 0.0385(5) Uani 1 1 d .
F11 F -0.33521(19) 0.17203(15) 0.63998(13) 0.0387(5) Uani 1 1 d .
F12 F -0.5910(2) 0.14315(18) 0.63483(15) 0.0524(6) Uani 1 1 d .
F13 F -0.75500(19) 0.16892(17) 0.51491(16) 0.0521(6) Uani 1 1 d .
F14 F -0.65423(18) 0.22157(15) 0.39718(14) 0.0428(5) Uani 1 1 d .
F15 F -0.39700(17) 0.25090(13) 0.40026(12) 0.0322(4) Uani 1 1 d .
N N -0.1520(2) 0.18689(17) 0.42480(16) 0.0220(6) Uani 1 1 d .
C1 C -0.0369(3) 0.0589(2) 0.1697(2) 0.0250(7) Uani 1 1 d .
C2 C -0.0706(3) 0.0986(2) 0.2597(2) 0.0245(7) Uani 1 1 d .
C3 C 0.0117(3) 0.1725(2) 0.3316(2) 0.0253(7) Uani 1 1 d .
H3 H 0.0972 0.1937 0.3251 0.03 Uiso 1 1 calc R
C4 C -0.0315(3) 0.2145(2) 0.4118(2) 0.0242(7) Uani 1 1 d .
H4 H 0.0255 0.2652 0.4605 0.029 Uiso 1 1 calc R
C5 C -0.2276(3) 0.1108(2) 0.3568(2) 0.0255(7) Uani 1 1 d .
H5 H -0.3097 0.0875 0.3663 0.031 Uiso 1 1 calc R
C6 C -0.1913(3) 0.0657(2) 0.2750(2) 0.0259(7) Uani 1 1 d .
H6 H -0.2476 0.0123 0.2286 0.031 Uiso 1 1 calc R
C7 C -0.0928(3) 0.2125(2) 0.5829(2) 0.0233(7) Uani 1 1 d .
C8 C 0.0177(3) 0.2707(2) 0.6410(2) 0.0289(7) Uani 1 1 d .
C9 C 0.1074(3) 0.2415(3) 0.6851(2) 0.0350(8) Uani 1 1 d .
C10 C 0.0887(3) 0.1486(3) 0.6713(2) 0.0337(8) Uani 1 1 d .
C11 C -0.0165(3) 0.0864(2) 0.6121(2) 0.0303(8) Uani 1 1 d .
C12 C -0.1037(3) 0.1186(2) 0.5696(2) 0.0262(7) Uani 1 1 d .
C13 C -0.1794(3) 0.3571(2) 0.5558(2) 0.0253(7) Uani 1 1 d .
C14 C -0.1618(3) 0.4075(2) 0.5076(2) 0.0284(7) Uani 1 1 d .
C15 C -0.1605(3) 0.5054(2) 0.5431(3) 0.0344(8) Uani 1 1 d .
C16 C -0.1807(4) 0.5553(2) 0.6288(3) 0.0398(9) Uani 1 1 d .
C17 C -0.2019(4) 0.5090(2) 0.6797(2) 0.0376(9) Uani 1 1 d .
C18 C -0.2011(3) 0.4125(2) 0.6427(2) 0.0302(8) Uani 1 1 d .
C19 C -0.3507(3) 0.2101(2) 0.5181(2) 0.0261(7) Uani 1 1 d .
C20 C -0.4091(3) 0.1831(2) 0.5762(2) 0.0298(8) Uani 1 1 d .
C21 C -0.5421(3) 0.1686(3) 0.5760(2) 0.0344(8) Uani 1 1 d .
C22 C -0.6257(3) 0.1814(3) 0.5157(2) 0.0368(9) Uani 1 1 d .
C23 C -0.5746(3) 0.2087(2) 0.4569(2) 0.0323(8) Uani 1 1 d .
C24 C -0.4408(3) 0.2223(2) 0.4589(2) 0.0270(7) Uani 1 1 d .
C25 C -0.1500(3) 0.1241(2) -0.0108(2) 0.0277(7) Uani 1 1 d .
C26 C -0.2337(3) 0.1890(2) -0.0228(2) 0.0289(7) Uani 1 1 d .
C27 C -0.3127(3) 0.1575(2) -0.1066(2) 0.0324(8) Uani 1 1 d .
C28 C -0.3885(4) 0.2192(3) -0.1175(2) 0.0406(9) Uani 1 1 d .
H28 H -0.4411 0.1993 -0.1736 0.049 Uiso 1 1 calc R
C29 C -0.3901(4) 0.3093(3) -0.0493(3) 0.0449(10) Uani 1 1 d .
C30 C -0.3123(4) 0.3374(3) 0.0321(2) 0.0420(9) Uani 1 1 d .
H30 H -0.3145 0.3982 0.0795 0.05 Uiso 1 1 calc R
C31 C -0.2317(3) 0.2803(2) 0.0470(2) 0.0337(8) Uani 1 1 d .
C32 C -0.3084(4) 0.0622(3) -0.1855(2) 0.0364(8) Uani 1 1 d .
H32 H -0.2938 0.0161 -0.1613 0.044 Uiso 1 1 calc R
C33 C -0.4351(4) 0.0217(3) -0.2510(3) 0.0563(11) Uani 1 1 d .
H33A H -0.447 0.0612 -0.2814 0.084 Uiso 1 1 calc R
H33B H -0.5085 0.021 -0.2187 0.084 Uiso 1 1 calc R
H33C H -0.4315 -0.0434 -0.2951 0.084 Uiso 1 1 calc R
C34 C -0.1935(4) 0.0701(3) -0.2331(3) 0.0583(12) Uani 1 1 d .
H34A H -0.2044 0.1155 -0.257 0.088 Uiso 1 1 calc R
H34B H -0.1903 0.0076 -0.282 0.088 Uiso 1 1 calc R
H34C H -0.112 0.0921 -0.1907 0.088 Uiso 1 1 calc R
C35 C -0.4772(5) 0.3745(3) -0.0616(3) 0.0681(15) Uani 1 1 d .
H35 H -0.4514 0.439 -0.0095 0.082 Uiso 1 1 calc R
C36 C -0.4666(6) 0.3846(4) -0.1456(4) 0.0888(19) Uani 1 1 d .
H36A H -0.3758 0.409 -0.1449 0.133 Uiso 1 1 calc R
H36B H -0.5229 0.4289 -0.1488 0.133 Uiso 1 1 calc R
H36C H -0.4942 0.3223 -0.1975 0.133 Uiso 1 1 calc R
C37 C -0.6202(6) 0.3370(6) -0.0623(5) 0.116(3) Uani 1 1 d .
H37A H -0.6445 0.2712 -0.1091 0.173 Uiso 1 1 calc R
H37B H -0.6773 0.3768 -0.0741 0.173 Uiso 1 1 calc R
H37C H -0.6298 0.3393 -0.0042 0.173 Uiso 1 1 calc R
C38 C -0.1458(4) 0.3159(3) 0.1380(2) 0.0446(10) Uani 1 1 d .
H38 H -0.0562 0.3026 0.1256 0.054 Uiso 1 1 calc R
C39 C -0.1882(6) 0.2644(4) 0.1880(3) 0.0829(17) Uani 1 1 d .
H39A H -0.124 0.2841 0.2415 0.124 Uiso 1 1 calc R
H39B H -0.1955 0.1958 0.1503 0.124 Uiso 1 1 calc R
H39C H -0.2734 0.2791 0.2053 0.124 Uiso 1 1 calc R
C40 C -0.1320(5) 0.4222(3) 0.1971(3) 0.0778(16) Uani 1 1 d .
H40A H -0.2156 0.4375 0.217 0.117 Uiso 1 1 calc R
H40B H -0.1064 0.4565 0.1633 0.117 Uiso 1 1 calc R
H40C H -0.0649 0.4411 0.2491 0.117 Uiso 1 1 calc R
C41 C 0.4139(4) 0.1263(4) 0.0230(3) 0.0643(13) Uani 1 1 d .
H41A H 0.4716 0.1689 0.0075 0.077 Uiso 1 1 calc R
H41B H 0.388 0.0636 -0.03 0.077 Uiso 1 1 calc R
C42 C 0.4818(5) 0.1160(4) 0.1016(4) 0.0800(16) Uani 1 1 d .
H42A H 0.5779 0.1315 0.1078 0.096 Uiso 1 1 calc R
H42B H 0.4582 0.0505 0.0944 0.096 Uiso 1 1 calc R
C43 C 0.4300(7) 0.1883(4) 0.1825(4) 0.0945(19) Uani 1 1 d .
H43A H 0.3784 0.1557 0.2106 0.113 Uiso 1 1 calc R
H43B H 0.5028 0.2348 0.2276 0.113 Uiso 1 1 calc R
C44 C 0.3449(5) 0.2366(3) 0.1439(3) 0.0732(15) Uani 1 1 d .
H44A H 0.2712 0.2555 0.1773 0.088 Uiso 1 1 calc R
H44B H 0.3962 0.2938 0.1454 0.088 Uiso 1 1 calc R
C1A C 0.5167(4) 0.5312(3) 0.4774(3) 0.0428(9) Uani 1 1 d .
H1A1 H 0.4447 0.5674 0.4786 0.051 Uiso 1 1 calc R
H1A2 H 0.5965 0.5777 0.5123 0.051 Uiso 1 1 calc R
C2A C 0.5388(4) 0.4771(3) 0.3818(3) 0.0531(11) Uani 1 1 d .
H2A1 H 0.4594 0.4301 0.3467 0.064 Uiso 1 1 calc R
H2A2 H 0.6118 0.4416 0.3803 0.064 Uiso 1 1 calc R
C3A C 0.5703(5) 0.5414(4) 0.3379(4) 0.0761(15) Uani 1 1 d .
H3A1 H 0.5017 0.5803 0.3429 0.114 Uiso 1 1 calc R
H3A2 H 0.5751 0.5022 0.2747 0.114 Uiso 1 1 calc R
H3A3 H 0.6545 0.583 0.3677 0.114 Uiso 1 1 calc R
B B -0.1938(4) 0.2415(3) 0.5222(2) 0.0242(8) Uani 1 1 d .

loop_
_atom_site_aniso_label
_atom_site_aniso_U_11
_atom_site_aniso_U_22
_atom_site_aniso_U_33
_atom_site_aniso_U_23
_atom_site_aniso_U_13
_atom_site_aniso_U_12
W 0.02664(8) 0.02545(8) 0.02321(8) 0.00897(6) 0.00586(5) 0.00756(5)
O1 0.0261(12) 0.0252(12) 0.0233(11) 0.0086(10) 0.0058(9) 0.0057(9)
O2 0.0281(12) 0.0244(12) 0.0230(12) 0.0093(10) 0.0056(9) 0.0057(10)
O3 0.0259(12) 0.0231(12) 0.0258(12) 0.0085(10) 0.0038(9) 0.0067(9)
O4 0.0276(12) 0.0263(13) 0.0252(12) 0.0112(10) 0.0053(9) 0.0070(10)
O5 0.0574(18) 0.0346(15) 0.0497(17) 0.0055(13) 0.0023(14) 0.0015(13)
F1 0.0374(11) 0.0302(11) 0.0493(13) 0.0179(10) -0.0127(9) -0.0010(9)
F2 0.0454(13) 0.0498(14) 0.0632(15) 0.0288(12) -0.0240(11) -0.0044(11)
F3 0.0426(12) 0.0582(14) 0.0601(15) 0.0398(12) -0.0046(10) 0.0151(11)
F4 0.0473(12) 0.0306(11) 0.0472(13) 0.0224(10) 0.0109(10) 0.0156(9)
F5 0.0353(11) 0.0250(10) 0.0361(11) 0.0108(9) 0.0014(9) 0.0035(8)
F6 0.0367(11) 0.0379(11) 0.0370(11) 0.0231(10) 0.0090(9) 0.0116(9)
F7 0.0406(12) 0.0400(12) 0.0719(16) 0.0379(12) 0.0136(11) 0.0108(10)
F8 0.0689(16) 0.0216(11) 0.0822(18) 0.0160(12) 0.0177(13) 0.0128(11)
F9 0.0828(17) 0.0340(13) 0.0434(14) 0.0008(11) 0.0191(12) 0.0220(12)
F10 0.0550(13) 0.0346(11) 0.0282(11) 0.0125(9) 0.0140(9) 0.0174(10)
F11 0.0359(11) 0.0547(13) 0.0371(11) 0.0290(10) 0.0111(9) 0.0132(10)
F12 0.0387(12) 0.0783(17) 0.0557(14) 0.0414(13) 0.0219(11) 0.0106(11)
F13 0.0242(11) 0.0683(16) 0.0639(15) 0.0291(13) 0.0113(10) 0.0079(10)
F14 0.0289(11) 0.0515(13) 0.0469(13) 0.0220(11) -0.0032(9) 0.0111(9)
F15 0.0309(10) 0.0401(11) 0.0308(10) 0.0199(9) 0.0039(8) 0.0099(8)
N 0.0233(14) 0.0215(14) 0.0223(14) 0.0106(12) 0.0033(11) 0.0058(11)
C1 0.0281(18) 0.0261(18) 0.0238(17) 0.0124(15) 0.0065(14) 0.0098(14)
C2 0.0286(17) 0.0235(17) 0.0243(17) 0.0118(14) 0.0054(13) 0.0100(13)
C3 0.0239(16) 0.0270(17) 0.0284(18) 0.0147(15) 0.0053(13) 0.0072(13)
C4 0.0256(17) 0.0234(17) 0.0227(17) 0.0101(14) 0.0013(13) 0.0037(13)
C5 0.0263(17) 0.0247(17) 0.0259(17) 0.0110(14) 0.0069(14) 0.0056(14)
C6 0.0300(18) 0.0202(16) 0.0250(17) 0.0083(14) 0.0022(13) 0.0046(13)
C7 0.0239(16) 0.0265(17) 0.0214(16) 0.0113(14) 0.0066(13) 0.0076(13)
C8 0.0328(18) 0.0249(18) 0.0295(18) 0.0123(15) 0.0047(14) 0.0064(14)
C9 0.0284(19) 0.043(2) 0.033(2) 0.0177(17) -0.0030(15) 0.0044(16)
C10 0.0310(19) 0.045(2) 0.035(2) 0.0253(18) 0.0046(15) 0.0132(16)
C11 0.0351(19) 0.0304(19) 0.0329(19) 0.0179(16) 0.0122(15) 0.0134(15)
C12 0.0275(17) 0.0281(18) 0.0217(17) 0.0090(14) 0.0069(13) 0.0067(14)
C13 0.0184(16) 0.0264(17) 0.0305(18) 0.0120(15) 0.0025(13) 0.0065(13)
C14 0.0230(17) 0.0323(19) 0.0306(18) 0.0137(16) 0.0053(14) 0.0096(14)
C15 0.0244(18) 0.032(2) 0.055(2) 0.0273(19) 0.0048(16) 0.0061(15)
C16 0.035(2) 0.0202(18) 0.058(3) 0.0109(18) 0.0087(18) 0.0086(15)
C17 0.040(2) 0.030(2) 0.036(2) 0.0066(17) 0.0070(16) 0.0110(16)
C18 0.0289(18) 0.0280(18) 0.0334(19) 0.0126(16) 0.0058(14) 0.0079(14)
C19 0.0284(17) 0.0230(17) 0.0237(17) 0.0065(14) 0.0055(13) 0.0083(13)
C20 0.0302(18) 0.0323(19) 0.0280(18) 0.0131(15) 0.0068(14) 0.0103(15)
C21 0.0310(19) 0.036(2) 0.038(2) 0.0169(17) 0.0128(16) 0.0059(15)
C22 0.0222(18) 0.039(2) 0.043(2) 0.0114(18) 0.0094(16) 0.0059(15)
C23 0.0288(19) 0.0307(19) 0.0308(19) 0.0076(16) -0.0006(15) 0.0106(15)
C24 0.0282(18) 0.0241(17) 0.0255(17) 0.0080(14) 0.0036(14) 0.0062(14)
C25 0.034(2) 0.0269(19) 0.0212(17) 0.0085(14) 0.0073(14) 0.0108(15)
C26 0.0329(18) 0.0268(18) 0.0273(18) 0.0119(15) 0.0044(14) 0.0082(14)
C27 0.0340(19) 0.0333(19) 0.0300(19) 0.0131(16) 0.0065(15) 0.0101(15)
C28 0.049(2) 0.042(2) 0.030(2) 0.0139(17) -0.0013(16) 0.0160(18)
C29 0.056(2) 0.042(2) 0.037(2) 0.0161(19) 0.0018(18) 0.0230(19)
C30 0.054(2) 0.034(2) 0.033(2) 0.0079(17) 0.0038(17) 0.0195(18)
C31 0.0349(19) 0.033(2) 0.0307(19) 0.0112(16) 0.0029(15) 0.0113(15)
C32 0.046(2) 0.034(2) 0.0264(19) 0.0103(16) 0.0035(16) 0.0137(17)
C33 0.058(3) 0.044(2) 0.046(3) 0.004(2) -0.008(2) 0.010(2)
C34 0.066(3) 0.069(3) 0.045(3) 0.024(2) 0.022(2) 0.031(2)
C35 0.095(4) 0.057(3) 0.049(3) 0.016(2) -0.005(2) 0.046(3)
C36 0.136(5) 0.073(4) 0.078(4) 0.048(3) 0.003(4) 0.054(4)
C37 0.090(5) 0.161(7) 0.136(6) 0.086(6) 0.030(4) 0.088(5)
C38 0.056(2) 0.037(2) 0.031(2) 0.0049(17) -0.0025(18) 0.0210(18)
C39 0.113(5) 0.075(4) 0.050(3) 0.022(3) -0.002(3) 0.016(3)
C40 0.079(4) 0.059(3) 0.061(3) 0.000(3) -0.017(3) 0.020(3)
C41 0.048(3) 0.066(3) 0.062(3) 0.013(2) 0.019(2) -0.001(2)
C42 0.060(3) 0.079(4) 0.086(4) 0.024(3) 0.007(3) 0.012(3)
C43 0.106(5) 0.091(4) 0.068(4) 0.020(3) 0.009(3) 0.014(4)
C44 0.069(3) 0.048(3) 0.069(3) -0.003(3) 0.014(3) 0.003(2)
C1A 0.034(2) 0.037(2) 0.056(3) 0.0178(19) 0.0075(18) 0.0129(17)
C2A 0.044(2) 0.061(3) 0.062(3) 0.029(2) 0.013(2) 0.023(2)
C3A 0.070(3) 0.103(4) 0.086(4) 0.061(4) 0.032(3) 0.038(3)
B 0.0277(19) 0.0234(19) 0.0205(18) 0.0077(15) 0.0068(15) 0.0083(15)

loop_
_atom_type_symbol
_atom_type_description
_atom_type_scat_dispersion_real
_atom_type_scat_dispersion_imag
_atom_type_scat_source
C C 0.0033 0.0016 'International Tables Vol C Tables 4.2.6.8 and 6.1.1.4'
H H 0 0 'International Tables Vol C Tables 4.2.6.8 and 6.1.1.4'
B B 0.0013 0.0007 'International Tables Vol C Tables 4.2.6.8 and 6.1.1.4'
F F 0.0171 0.0103 'International Tables Vol C Tables 4.2.6.8 and 6.1.1.4'
N N 0.0061 0.0033 'International Tables Vol C Tables 4.2.6.8 and 6.1.1.4'
O O 0.0106 0.006 'International Tables Vol C Tables 4.2.6.8 and 6.1.1.4'
W W -0.849 6.8722 'International Tables Vol C Tables 4.2.6.8 and 6.1.1.4'

loop_
_geom_angle_atom_site_label_1
_geom_angle_atom_site_label_2
_geom_angle_atom_site_label_3
_geom_angle
_geom_angle_site_symmetry_1
_geom_angle_site_symmetry_3
O2 W O1 178.80(8) . .
O2 W O3 90.58(8) . .
O1 W O3 90.16(8) . .
O2 W O4 88.04(8) . .
O1 W O4 91.21(8) . .
O3 W O4 178.53(8) . .
O2 W W 90.41(6) . 2
O1 W W 90.53(6) . 2
O3 W W 90.82(6) . 2
O4 W W 89.71(6) . 2
O2 W O5 83.48(9) . .
O1 W O5 95.52(9) . .
O3 W O5 93.78(9) . .
O4 W O5 85.55(9) . .
W W O5 172.38(6) 2 .
C1 O1 W 117.9(2) . .
C1 O2 W 118.8(2) 2 .
C25 O3 W 118.6(2) . .
C25 O4 W 119.2(2) 2 .
C44 O5 C41 104.8(3) . .
C44 O5 W 119.0(3) . .
C41 O5 W 118.0(2) . .
C5 N C4 117.6(3) . .
C5 N B 123.4(3) . .
C4 N B 118.9(3) . .
O2 C1 O1 122.1(3) 2 .
O2 C1 C2 118.0(3) 2 .
O1 C1 C2 119.7(3) . .
C3 C2 C6 117.7(3) . .
C3 C2 C1 121.9(3) . .
C6 C2 C1 120.3(3) . .
C4 C3 C2 119.3(3) . .
C4 C3 H3 120.4 . .
C2 C3 H3 120.4 . .
N C4 C3 122.7(3) . .
N C4 H4 118.6 . .
C3 C4 H4 118.6 . .
N C5 C6 122.7(3) . .
N C5 H5 118.6 . .
C6 C5 H5 118.6 . .
C5 C6 C2 119.6(3) . .
C5 C6 H6 120.2 . .
C2 C6 H6 120.2 . .
C8 C7 C12 113.3(3) . .
C8 C7 B 125.8(3) . .
C12 C7 B 120.3(3) . .
F1 C8 C7 120.8(3) . .
F1 C8 C9 114.7(3) . .
C7 C8 C9 124.5(3) . .
F2 C9 C10 120.1(3) . .
F2 C9 C8 120.6(3) . .
C10 C9 C8 119.3(3) . .
F3 C10 C11 120.7(3) . .
F3 C10 C9 120.1(3) . .
C11 C10 C9 119.1(3) . .
F4 C11 C10 119.5(3) . .
F4 C11 C12 120.9(3) . .
C10 C11 C12 119.5(3) . .
F5 C12 C11 116.5(3) . .
F5 C12 C7 119.3(3) . .
C11 C12 C7 124.2(3) . .
C14 C13 C18 113.7(3) . .
C14 C13 B 129.3(3) . .
C18 C13 B 116.7(3) . .
F6 C14 C13 121.3(3) . .
F6 C14 C15 115.4(3) . .
C13 C14 C15 123.4(3) . .
F7 C15 C16 120.5(3) . .
F7 C15 C14 119.7(3) . .
C16 C15 C14 119.8(3) . .
F8 C16 C15 120.2(4) . .
F8 C16 C17 120.1(3) . .
C15 C16 C17 119.7(3) . .
F9 C17 C16 120.2(3) . .
F9 C17 C18 120.9(3) . .
C16 C17 C18 118.9(3) . .
F10 C18 C17 116.3(3) . .
F10 C18 C13 119.2(3) . .
C17 C18 C13 124.5(3) . .
C20 C19 C24 113.1(3) . .
C20 C19 B 126.9(3) . .
C24 C19 B 119.3(3) . .
F11 C20 C21 115.1(3) . .
F11 C20 C19 120.6(3) . .
C21 C20 C19 124.3(3) . .
F12 C21 C22 119.6(3) . .
F12 C21 C20 120.7(3) . .
C22 C21 C20 119.7(3) . .
F13 C22 C23 120.1(3) . .
F13 C22 C21 120.8(3) . .
C23 C22 C21 119.1(3) . .
F14 C23 C22 120.2(3) . .
F14 C23 C24 120.3(3) . .
C22 C23 C24 119.5(3) . .
F15 C24 C23 116.4(3) . .
F15 C24 C19 119.3(3) . .
C23 C24 C19 124.3(3) . .
O3 C25 O4 121.5(3) . 2
O3 C25 C26 120.0(3) . .
O4 C25 C26 118.5(3) 2 .
C31 C26 C27 121.1(3) . .
C31 C26 C25 120.5(3) . .
C27 C26 C25 118.4(3) . .
C28 C27 C26 118.0(3) . .
C28 C27 C32 119.8(3) . .
C26 C27 C32 122.1(3) . .
C27 C28 C29 122.2(3) . .
C27 C28 H28 118.9 . .
C29 C28 H28 118.9 . .
C30 C29 C28 118.2(3) . .
C30 C29 C35 120.4(3) . .
C28 C29 C35 121.4(3) . .
C31 C30 C29 122.7(3) . .
C31 C30 H30 118.7 . .
C29 C30 H30 118.7 . .
C30 C31 C26 117.9(3) . .
C30 C31 C38 120.3(3) . .
C26 C31 C38 121.8(3) . .
C33 C32 C34 110.6(3) . .
C33 C32 C27 113.1(3) . .
C34 C32 C27 110.7(3) . .
C33 C32 H32 107.4 . .
C34 C32 H32 107.4 . .
C27 C32 H32 107.4 . .
C32 C33 H33A 109.5 . .
C32 C33 H33B 109.5 . .
H33A C33 H33B 109.5 . .
C32 C33 H33C 109.5 . .
H33A C33 H33C 109.5 . .
H33B C33 H33C 109.5 . .
C32 C34 H34A 109.5 . .
C32 C34 H34B 109.5 . .
H34A C34 H34B 109.5 . .
C32 C34 H34C 109.5 . .
H34A C34 H34C 109.5 . .
H34B C34 H34C 109.5 . .
C36 C35 C29 113.3(4) . .
C36 C35 C37 109.4(4) . .
C29 C35 C37 109.4(4) . .
C36 C35 H35 108.2 . .
C29 C35 H35 108.2 . .
C37 C35 H35 108.2 . .
C35 C36 H36A 109.5 . .
C35 C36 H36B 109.5 . .
H36A C36 H36B 109.5 . .
C35 C36 H36C 109.5 . .
H36A C36 H36C 109.5 . .
H36B C36 H36C 109.5 . .
C35 C37 H37A 109.5 . .
C35 C37 H37B 109.5 . .
H37A C37 H37B 109.5 . .
C35 C37 H37C 109.5 . .
H37A C37 H37C 109.5 . .
H37B C37 H37C 109.5 . .
C39 C38 C40 109.4(4) . .
C39 C38 C31 112.9(4) . .
C40 C38 C31 114.2(3) . .
C39 C38 H38 106.6 . .
C40 C38 H38 106.6 . .
C31 C38 H38 106.6 . .
C38 C39 H39A 109.5 . .
C38 C39 H39B 109.5 . .
H39A C39 H39B 109.5 . .
C38 C39 H39C 109.5 . .
H39A C39 H39C 109.5 . .
H39B C39 H39C 109.5 . .
C38 C40 H40A 109.5 . .
C38 C40 H40B 109.5 . .
H40A C40 H40B 109.5 . .
C38 C40 H40C 109.5 . .
H40A C40 H40C 109.5 . .
H40B C40 H40C 109.5 . .
O5 C41 C42 103.7(4) . .
O5 C41 H41A 111 . .
C42 C41 H41A 111 . .
O5 C41 H41B 111 . .
C42 C41 H41B 111 . .
H41A C41 H41B 109 . .
C41 C42 C43 103.7(4) . .
C41 C42 H42A 111 . .
C43 C42 H42A 111 . .
C41 C42 H42B 111 . .
C43 C42 H42B 111 . .
H42A C42 H42B 109 . .
C44 C43 C42 104.1(5) . .
C44 C43 H43A 110.9 . .
C42 C43 H43A 110.9 . .
C44 C43 H43B 110.9 . .
C42 C43 H43B 110.9 . .
H43A C43 H43B 108.9 . .
O5 C44 C43 104.5(4) . .
O5 C44 H44A 110.9 . .
C43 C44 H44A 110.9 . .
O5 C44 H44B 110.9 . .
C43 C44 H44B 110.9 . .
H44A C44 H44B 108.9 . .
C2A C1A C1A 114.4(4) . 2_666
C2A C1A H1A1 108.7 . .
C1A C1A H1A1 108.7 2_666 .
C2A C1A H1A2 108.7 . .
C1A C1A H1A2 108.7 2_666 .
H1A1 C1A H1A2 107.6 . .
C1A C2A C3A 113.2(4) . .
C1A C2A H2A1 108.9 . .
C3A C2A H2A1 108.9 . .
C1A C2A H2A2 108.9 . .
C3A C2A H2A2 108.9 . .
H2A1 C2A H2A2 107.8 . .
C2A C3A H3A1 109.5 . .
C2A C3A H3A2 109.5 . .
H3A1 C3A H3A2 109.5 . .
C2A C3A H3A3 109.5 . .
H3A1 C3A H3A3 109.5 . .
H3A2 C3A H3A3 109.5 . .
N B C7 101.6(2) . .
N B C19 110.4(3) . .
C7 B C19 116.9(3) . .
N B C13 111.9(3) . .
C7 B C13 113.6(3) . .
C19 B C13 102.8(2) . .

loop_
_geom_bond_atom_site_label_1
_geom_bond_atom_site_label_2
_geom_bond_distance
_geom_bond_site_symmetry_2
W O2 2.048(2) .
W O1 2.064(2) .
W O3 2.072(2) .
W O4 2.074(2) .
W W 2.2158(3) 2
W O5 2.525(3) .
O1 C1 1.286(4) .
O2 C1 1.284(4) 2
O3 C25 1.274(4) .
O4 C25 1.288(4) 2
O5 C44 1.405(5) .
O5 C41 1.459(5) .
F1 C8 1.359(4) .
F2 C9 1.343(4) .
F3 C10 1.345(4) .
F4 C11 1.347(4) .
F5 C12 1.351(4) .
F6 C14 1.354(4) .
F7 C15 1.354(4) .
F8 C16 1.345(4) .
F9 C17 1.337(4) .
F10 C18 1.348(4) .
F11 C20 1.352(4) .
F12 C21 1.344(4) .
F13 C22 1.339(4) .
F14 C23 1.345(4) .
F15 C24 1.351(4) .
N C5 1.345(4) .
N C4 1.353(4) .
N B 1.615(4) .
C1 O2 1.284(4) 2
C1 C2 1.462(4) .
C2 C3 1.389(4) .
C2 C6 1.397(4) .
C3 C4 1.365(4) .
C3 H3 0.95 .
C4 H4 0.95 .
C5 C6 1.360(4) .
C5 H5 0.95 .
C6 H6 0.95 .
C7 C8 1.381(5) .
C7 C12 1.393(4) .
C7 B 1.642(5) .
C8 C9 1.382(5) .
C9 C10 1.373(5) .
C10 C11 1.369(5) .
C11 C12 1.380(5) .
C13 C14 1.378(5) .
C13 C18 1.397(5) .
C13 B 1.648(5) .
C14 C15 1.395(5) .
C15 C16 1.361(5) .
C16 C17 1.369(5) .
C17 C18 1.377(5) .
C19 C20 1.390(5) .
C19 C24 1.398(4) .
C19 B 1.643(5) .
C20 C21 1.380(5) .
C21 C22 1.377(5) .
C22 C23 1.370(5) .
C23 C24 1.382(5) .
C25 O4 1.288(4) 2
C25 C26 1.485(4) .
C26 C31 1.406(5) .
C26 C27 1.418(5) .
C27 C28 1.383(5) .
C27 C32 1.525(5) .
C28 C29 1.392(5) .
C28 H28 0.95 .
C29 C30 1.388(5) .
C29 C35 1.514(5) .
C30 C31 1.384(5) .
C30 H30 0.95 .
C31 C38 1.536(5) .
C32 C33 1.518(5) .
C32 C34 1.524(6) .
C32 H32 1 .
C33 H33A 0.98 .
C33 H33B 0.98 .
C33 H33C 0.98 .
C34 H34A 0.98 .
C34 H34B 0.98 .
C34 H34C 0.98 .
C35 C36 1.506(7) .
C35 C37 1.539(8) .
C35 H35 1 .
C36 H36A 0.98 .
C36 H36B 0.98 .
C36 H36C 0.98 .
C37 H37A 0.98 .
C37 H37B 0.98 .
C37 H37C 0.98 .
C38 C39 1.470(7) .
C38 C40 1.517(6) .
C38 H38 1 .
C39 H39A 0.98 .
C39 H39B 0.98 .
C39 H39C 0.98 .
C40 H40A 0.98 .
C40 H40B 0.98 .
C40 H40C 0.98 .
C41 C42 1.526(7) .
C41 H41A 0.99 .
C41 H41B 0.99 .
C42 C43 1.539(8) .
C42 H42A 0.99 .
C42 H42B 0.99 .
C43 C44 1.510(8) .
C43 H43A 0.99 .
C43 H43B 0.99 .
C44 H44A 0.99 .
C44 H44B 0.99 .
C1A C2A 1.514(6) .
C1A C1A 1.521(8) 2_666
C1A H1A1 0.99 .
C1A H1A2 0.99 .
C2A C3A 1.525(6) .
C2A H2A1 0.99 .
C2A H2A2 0.99 .
C3A H3A1 0.98 .
C3A H3A2 0.98 .
C3A H3A3 0.98 .

loop_
_geom_torsion_atom_site_label_1
_geom_torsion_atom_site_label_2
_geom_torsion_atom_site_label_3
_geom_torsion_atom_site_label_4
_geom_torsion
_geom_torsion_site_symmetry_1
_geom_torsion_site_symmetry_4
O3 W O1 C1 87.3(2) . .
O4 W O1 C1 -93.2(2) . .
W W O1 C1 -3.5(2) 2 .
O5 W O1 C1 -178.9(2) . .
O3 W O2 C1 -92.6(2) . 2
O4 W O2 C1 87.9(2) . 2
W W O2 C1 -1.8(2) 2 2
O5 W O2 C1 173.7(2) . 2
O2 W O3 C25 90.3(2) . .
O1 W O3 C25 -90.6(2) . .
W W O3 C25 -0.1(2) 2 .
O5 W O3 C25 173.8(2) . .
O2 W O4 C25 -93.8(2) . 2
O1 W O4 C25 87.1(2) . 2
W W O4 C25 -3.4(2) 2 2
O5 W O4 C25 -177.4(2) . 2
O2 W O5 C44 173.6(3) . .
O1 W O5 C44 -7.0(3) . .
O3 W O5 C44 83.5(3) . .
O4 W O5 C44 -97.8(3) . .
O2 W O5 C41 -57.6(3) . .
O1 W O5 C41 121.7(3) . .
O3 W O5 C41 -147.8(3) . .
O4 W O5 C41 30.9(3) . .
W O1 C1 O2 5.9(4) . 2
W O1 C1 C2 -169.0(2) . .
O2 C1 C2 C3 176.3(3) 2 .
O1 C1 C2 C3 -8.5(4) . .
O2 C1 C2 C6 -6.9(4) 2 .
O1 C1 C2 C6 168.3(3) . .
C6 C2 C3 C4 -4.8(4) . .
C1 C2 C3 C4 172.1(3) . .
C5 N C4 C3 4.5(4) . .
B N C4 C3 -179.8(3) . .
C2 C3 C4 N 0.3(5) . .
C4 N C5 C6 -4.8(4) . .
B N C5 C6 179.7(3) . .
N C5 C6 C2 0.2(5) . .
C3 C2 C6 C5 4.6(4) . .
C1 C2 C6 C5 -172.4(3) . .
C12 C7 C8 F1 175.0(3) . .
B C7 C8 F1 3.6(5) . .
C12 C7 C8 C9 -2.3(5) . .
B C7 C8 C9 -173.7(3) . .
F1 C8 C9 F2 1.9(5) . .
C7 C8 C9 F2 179.4(3) . .
F1 C8 C9 C10 -177.2(3) . .
C7 C8 C9 C10 0.3(5) . .
F2 C9 C10 F3 1.3(5) . .
C8 C9 C10 F3 -179.6(3) . .
F2 C9 C10 C11 -177.2(3) . .
C8 C9 C10 C11 1.9(5) . .
F3 C10 C11 F4 -0.4(5) . .
C9 C10 C11 F4 178.0(3) . .
F3 C10 C11 C12 179.6(3) . .
C9 C10 C11 C12 -2.0(5) . .
F4 C11 C12 F5 -1.5(4) . .
C10 C11 C12 F5 178.5(3) . .
F4 C11 C12 C7 179.8(3) . .
C10 C11 C12 C7 -0.2(5) . .
C8 C7 C12 F5 -176.4(3) . .
B C7 C12 F5 -4.5(4) . .
C8 C7 C12 C11 2.3(5) . .
B C7 C12 C11 174.2(3) . .
C18 C13 C14 F6 -177.4(3) . .
B C13 C14 F6 -4.6(5) . .
C18 C13 C14 C15 2.5(5) . .
B C13 C14 C15 175.2(3) . .
F6 C14 C15 F7 -0.7(4) . .
C13 C14 C15 F7 179.4(3) . .
F6 C14 C15 C16 178.0(3) . .
C13 C14 C15 C16 -1.9(5) . .
F7 C15 C16 F8 -0.1(5) . .
C14 C15 C16 F8 -178.9(3) . .
F7 C15 C16 C17 179.0(3) . .
C14 C15 C16 C17 0.2(5) . .
F8 C16 C17 F9 -0.4(5) . .
C15 C16 C17 F9 -179.5(3) . .
F8 C16 C17 C18 179.6(3) . .
C15 C16 C17 C18 0.5(5) . .
F9 C17 C18 F10 0.0(5) . .
C16 C17 C18 F10 -180.0(3) . .
F9 C17 C18 C13 -179.7(3) . .
C16 C17 C18 C13 0.3(5) . .
C14 C13 C18 F10 178.6(3) . .
B C13 C18 F10 4.9(4) . .
C14 C13 C18 C17 -1.7(5) . .
B C13 C18 C17 -175.4(3) . .
C24 C19 C20 F11 -177.3(3) . .
B C19 C20 F11 -6.3(5) . .
C24 C19 C20 C21 0.6(5) . .
B C19 C20 C21 171.7(3) . .
F11 C20 C21 F12 -1.5(5) . .
C19 C20 C21 F12 -179.6(3) . .
F11 C20 C21 C22 177.7(3) . .
C19 C20 C21 C22 -0.3(5) . .
F12 C21 C22 F13 0.1(5) . .
C20 C21 C22 F13 -179.2(3) . .
F12 C21 C22 C23 179.0(3) . .
C20 C21 C22 C23 -0.2(5) . .
F13 C22 C23 F14 -1.1(5) . .
C21 C22 C23 F14 179.9(3) . .
F13 C22 C23 C24 179.4(3) . .
C21 C22 C23 C24 0.4(5) . .
F14 C23 C24 F15 1.7(4) . .
C22 C23 C24 F15 -178.9(3) . .
F14 C23 C24 C19 -179.5(3) . .
C22 C23 C24 C19 0.0(5) . .
C20 C19 C24 F15 178.3(3) . .
B C19 C24 F15 6.5(4) . .
C20 C19 C24 C23 -0.4(5) . .
B C19 C24 C23 -172.3(3) . .
W O3 C25 O4 2.8(4) . 2
W O3 C25 C26 -176.1(2) . .
O3 C25 C26 C31 -54.6(4) . .
O4 C25 C26 C31 126.4(3) 2 .
O3 C25 C26 C27 123.8(3) . .
O4 C25 C26 C27 -55.2(4) 2 .
C31 C26 C27 C28 -0.4(5) . .
C25 C26 C27 C28 -178.8(3) . .
C31 C26 C27 C32 175.0(3) . .
C25 C26 C27 C32 -3.4(5) . .
C26 C27 C28 C29 -0.7(6) . .
C32 C27 C28 C29 -176.2(4) . .
C27 C28 C29 C30 0.2(6) . .
C27 C28 C29 C35 -177.9(4) . .
C28 C29 C30 C31 1.5(6) . .
C35 C29 C30 C31 179.6(4) . .
C29 C30 C31 C26 -2.6(6) . .
C29 C30 C31 C38 178.8(4) . .
C27 C26 C31 C30 1.9(5) . .
C25 C26 C31 C30 -179.7(3) . .
C27 C26 C31 C38 -179.5(3) . .
C25 C26 C31 C38 -1.1(5) . .
C28 C27 C32 C33 -31.2(5) . .
C26 C27 C32 C33 153.5(4) . .
C28 C27 C32 C34 93.5(4) . .
C26 C27 C32 C34 -81.8(4) . .
C30 C29 C35 C36 132.4(5) . .
C28 C29 C35 C36 -49.6(7) . .
C30 C29 C35 C37 -105.3(5) . .
C28 C29 C35 C37 72.7(6) . .
C30 C31 C38 C39 111.0(4) . .
C26 C31 C38 C39 -67.6(5) . .
C30 C31 C38 C40 -14.8(6) . .
C26 C31 C38 C40 166.6(4) . .
C44 O5 C41 C42 41.5(5) . .
W O5 C41 C42 -93.6(4) . .
O5 C41 C42 C43 -22.0(5) . .
C41 C42 C43 C44 -3.2(6) . .
C41 O5 C44 C43 -44.0(5) . .
W O5 C44 C43 90.5(4) . .
C42 C43 C44 O5 28.6(6) . .
C1A C1A C2A C3A 179.3(4) 2_666 .
C5 N B C7 109.9(3) . .
C4 N B C7 -65.6(3) . .
C5 N B C19 -14.8(4) . .
C4 N B C19 169.7(3) . .
C5 N B C13 -128.6(3) . .
C4 N B C13 55.9(3) . .
C8 C7 B N 103.5(3) . .
C12 C7 B N -67.4(3) . .
C8 C7 B C19 -136.3(3) . .
C12 C7 B C19 52.8(4) . .
C8 C7 B C13 -16.8(4) . .
C12 C7 B C13 172.3(3) . .
C20 C19 B N 132.7(3) . .
C24 C19 B N -56.8(4) . .
C20 C19 B C7 17.3(5) . .
C24 C19 B C7 -172.1(3) . .
C20 C19 B C13 -107.9(3) . .
C24 C19 B C13 62.7(4) . .
C14 C13 B N 13.4(4) . .
C18 C13 B N -174.1(3) . .
C14 C13 B C7 127.7(3) . .
C18 C13 B C7 -59.8(4) . .
C14 C13 B C19 -105.1(3) . .
C18 C13 B C19 67.5(3) . .

loop_
_platon_squeeze_void_nr
_platon_squeeze_void_average_x
_platon_squeeze_void_average_y
_platon_squeeze_void_average_z
_platon_squeeze_void_volume
_platon_squeeze_void_count_electrons
_platon_squeeze_void_content
1 0.000 0.500 1.000 225 37 ' '
